data_7714855
loop_
_publ_author_name
'Salamakha, Leonid'
'Sologub, Oksana'
'St&#xf6;ger, Berthold'
'Michor, Herwig'
'Bauer, Ernst'
'Rogl, Peter F.'

_publ_section_title
;
 Cage compound Sc<sub>5</sub>Pt<sub>24</sub>B<sub>12</sub>: a Pt-stuffed
 variant of filled skutterudite structure. Electronic and structural
 properties.
;
_journal_issue 1
_journal_name_full 'Dalton transactions (Cambridge, England : 2003)'
_journal_page_first 233
_journal_page_last 244
_journal_paper_doi 10.1039/d3dt02825a
_journal_volume 53
_journal_year 2023
_chemical_formula_moiety 'B12 Pt24 Sc5'
_chemical_formula_sum 'B12 Pt24 Sc5'
_chemical_formula_weight 5036.68
_chemical_name_systematic 'B12  Pt24  Sc5'
_space_group_IT_number 204
_space_group_name_Hall '-I 2 2 3'
_space_group_name_H-M_alt 'I m -3'
_symmetry_cell_setting cubic
_symmetry_Int_Tables_number 204
_symmetry_space_group_name_Hall '-I 2 2 3'
_symmetry_space_group_name_H-M 'I m -3'
_atom_sites_solution_hydrogens none
_atom_sites_solution_primary direct
_atom_sites_solution_secondary difmap
_audit_conform_dict_location ftp://ftp.iucr.org/pub/cif_core.dic
_audit_conform_dict_name cif_core.dic
_audit_conform_dict_version 2.4.5
_audit_creation_date 2023-10-18T23:06:56-00:00
_audit_creation_method 'WinGX routine CIF_UPDATE'
_audit_update_record
;
2023-10-30 deposited with the CCDC.	2023-11-15 downloaded from the CCDC.
;
_cell_angle_alpha 90
_cell_angle_beta 90
_cell_angle_gamma 90
_cell_formula_units_Z 2
_cell_length_a 10.2042(6)
_cell_length_b 10.2042(6)
_cell_length_c 10.2042(6)
_cell_measurement_reflns_used 10106
_cell_measurement_temperature 296(2)
_cell_measurement_theta_max 34.907
_cell_measurement_theta_min 3.994
_cell_measurement_wavelength 0.71073
_cell_volume 1062.52(11)
_computing_molecular_graphics 'Ortep for Windows (Farrugia, 2012)'
_computing_publication_material 'WinGX publication routines (Farrugia, 2012)'
_computing_structure_refinement 'SHELXL-2018/3 (Sheldrick, 2018)'
_computing_structure_solution 'SHELXT 2014/5 (Sheldrick, 2014)'
_diffrn_ambient_temperature 296(2)
_diffrn_measured_fraction_theta_full 0.991
_diffrn_measured_fraction_theta_max 0.991
_diffrn_measurement_device_type 'Bruker APEX II CCD area-detector'
_diffrn_radiation_monochromator graphite
_diffrn_radiation_probe x-ray
_diffrn_radiation_type MoK\a
_diffrn_radiation_wavelength 0.71073
_diffrn_reflns_av_R_equivalents 0.0617
_diffrn_reflns_av_unetI/netI 0.018
_diffrn_reflns_Laue_measured_fraction_full 0.991
_diffrn_reflns_Laue_measured_fraction_max 0.991
_diffrn_reflns_limit_h_max 16
_diffrn_reflns_limit_h_min -16
_diffrn_reflns_limit_k_max 16
_diffrn_reflns_limit_k_min -16
_diffrn_reflns_limit_l_max 16
_diffrn_reflns_limit_l_min -16
_diffrn_reflns_number 10106
_diffrn_reflns_point_group_measured_fraction_full 0.991
_diffrn_reflns_point_group_measured_fraction_max 0.991
_diffrn_reflns_theta_full 34.907
_diffrn_reflns_theta_max 34.907
_diffrn_reflns_theta_min 3.994
_exptl_absorpt_coefficient_mu 158.694
_exptl_absorpt_correction_type multi-scan
_exptl_absorpt_process_details '(SADABS; Sheldrick, 2003)'
_exptl_crystal_colour silver
_exptl_crystal_density_diffrn 15.743
_exptl_crystal_density_method 'not measured'
_exptl_crystal_description cube
_exptl_crystal_F_000 4074
_exptl_crystal_size_max 0.05
_exptl_crystal_size_mid 0.05
_exptl_crystal_size_min 0.05
_exptl_transmission_factor_max 0.1075
_exptl_transmission_factor_min 0.0452
_refine_diff_density_max 1.789
_refine_diff_density_min -1.776
_refine_diff_density_rms 0.422
_refine_ls_extinction_coef 0.000147(8)
_refine_ls_extinction_expression Fc^*^=kFc[1+0.001xFc^2^\l^3^/sin(2\q)]^-1/4^
_refine_ls_extinction_method 'SHELXL-2018/3 (Sheldrick 2018)'
_refine_ls_goodness_of_fit_ref 1.146
_refine_ls_hydrogen_treatment none
_refine_ls_matrix_type full
_refine_ls_number_constraints 0
_refine_ls_number_parameters 20
_refine_ls_number_reflns 445
_refine_ls_number_restraints 0
_refine_ls_restrained_S_all 1.146
_refine_ls_R_factor_all 0.0227
_refine_ls_R_factor_gt 0.0173
_refine_ls_shift/su_max 0
_refine_ls_shift/su_mean 0
_refine_ls_structure_factor_coef Fsqd
_refine_ls_weighting_details 'w=1/[\s^2^(Fo^2^)+(0.0055P)^2^+14.2571P] where P=(Fo^2^+2Fc^2^)/3'
_refine_ls_weighting_scheme calc
_refine_ls_wR_factor_gt 0.0266
_refine_ls_wR_factor_ref 0.0273
_reflns_Friedel_coverage 0
_reflns_number_gt 407
_reflns_number_total 445
_reflns_threshold_expression 'I > 2\s(I)'
_cod_data_source_file d3dt02825a12.cif
_cod_data_source_block shelx
_cod_original_cell_volume 1062.52(19)
_cod_database_code 7714855
_shelx_estimated_absorpt_t_min 0.047
_shelx_estimated_absorpt_t_max 0.047
_shelx_shelxl_version_number 2018/3

loop_
_symmetry_equiv_pos_as_xyz
'x, y, z'
'-x, -y, z'
'-x, y, -z'
'x, -y, -z'
'z, x, y'
'z, -x, -y'
'-z, -x, y'
'-z, x, -y'
'y, z, x'
'-y, z, -x'
'y, -z, -x'
'-y, -z, x'
'x+1/2, y+1/2, z+1/2'
'-x+1/2, -y+1/2, z+1/2'
'-x+1/2, y+1/2, -z+1/2'
'x+1/2, -y+1/2, -z+1/2'
'z+1/2, x+1/2, y+1/2'
'z+1/2, -x+1/2, -y+1/2'
'-z+1/2, -x+1/2, y+1/2'
'-z+1/2, x+1/2, -y+1/2'
'y+1/2, z+1/2, x+1/2'
'-y+1/2, z+1/2, -x+1/2'
'y+1/2, -z+1/2, -x+1/2'
'-y+1/2, -z+1/2, x+1/2'
'-x, -y, -z'
'x, y, -z'
'x, -y, z'
'-x, y, z'
'-z, -x, -y'
'-z, x, y'
'z, x, -y'
'z, -x, y'
'-y, -z, -x'
'y, -z, x'
'-y, z, x'
'y, z, -x'
'-x+1/2, -y+1/2, -z+1/2'
'x+1/2, y+1/2, -z+1/2'
'x+1/2, -y+1/2, z+1/2'
'-x+1/2, y+1/2, z+1/2'
'-z+1/2, -x+1/2, -y+1/2'
'-z+1/2, x+1/2, y+1/2'
'z+1/2, x+1/2, -y+1/2'
'z+1/2, -x+1/2, y+1/2'
'-y+1/2, -z+1/2, -x+1/2'
'y+1/2, -z+1/2, x+1/2'
'-y+1/2, z+1/2, x+1/2'
'y+1/2, z+1/2, -x+1/2'

loop_
_atom_site_label
_atom_site_type_symbol
_atom_site_fract_x
_atom_site_fract_y
_atom_site_fract_z
_atom_site_U_iso_or_equiv
_atom_site_adp_type
_atom_site_occupancy
_atom_site_site_symmetry_order
_atom_site_calc_flag
_atom_site_refinement_flags_posn
_atom_site_refinement_flags_adp
_atom_site_refinement_flags_occupancy
_atom_site_disorder_assembly
_atom_site_disorder_group
Pt1 Pt 0.73486(3) 0.5 0.36838(3) 0.00474(6) Uani 1 2 d S T P . .
Pt2 Pt 0.86478(3) 0.5 0.12851(3) 0.00580(6) Uani 1 2 d S T P . .
Sc1 Sc 0.5 0.5 0.5 0.0106(9) Uani 1 24 d S T P . .
Sc2 Sc 0.75 0.25 0.25 0.0046(4) Uani 1 6 d S T P . .
B1 B 0.6522(9) 0.5 0.1660(8) 0.0089(15) Uiso 1 2 d S . P . .

loop_
_atom_site_aniso_label
_atom_site_aniso_U_11
_atom_site_aniso_U_22
_atom_site_aniso_U_33
_atom_site_aniso_U_23
_atom_site_aniso_U_13
_atom_site_aniso_U_12
Pt1 0.00501(11) 0.00549(11) 0.00373(11) 0 0.00005(8) 0
Pt2 0.00591(11) 0.00592(12) 0.00557(12) 0 0.00118(9) 0
Sc1 0.0106(9) 0.0106(9) 0.0106(9) 0 0 0
Sc2 0.0046(4) 0.0046(4) 0.0046(4) -0.0007(4) 0.0007(4) 0.0007(4)

loop_
_atom_type_symbol
_atom_type_description
_atom_type_scat_dispersion_real
_atom_type_scat_dispersion_imag
_atom_type_scat_source
B B 0.0013 0.0007 'International Tables Vol C Tables 4.2.6.8 and 6.1.1.4'
Sc Sc 0.2519 0.3716 'International Tables Vol C Tables 4.2.6.8 and 6.1.1.4'
Pt Pt -1.7033 8.3905 'International Tables Vol C Tables 4.2.6.8 and 6.1.1.4'

loop_
_geom_angle_atom_site_label_1
_geom_angle_atom_site_label_2
_geom_angle_atom_site_label_3
_geom_angle
_geom_angle_site_symmetry_1
_geom_angle_site_symmetry_3
_geom_angle_publ_flag
B1 Pt1 B1 135.3(2) . 30_655 ?
B1 Pt1 B1 135.3(2) . 29_666 ?
B1 Pt1 B1 85.5(4) 30_655 29_666 ?
B1 Pt1 Pt1 157.8(2) . 26_556 ?
B1 Pt1 Pt1 54.08(13) 30_655 26_556 ?
B1 Pt1 Pt1 54.08(13) 29_666 26_556 ?
B1 Pt1 Sc1 97.1(2) . . ?
B1 Pt1 Sc1 95.67(18) 30_655 . ?
B1 Pt1 Sc1 95.67(18) 29_666 . ?
Pt1 Pt1 Sc1 60.732(5) 26_556 . ?
B1 Pt1 Pt2 50.6(2) . . ?
B1 Pt1 Pt2 107.78(15) 30_655 . ?
B1 Pt1 Pt2 107.78(15) 29_666 . ?
Pt1 Pt1 Pt2 151.559(8) 26_556 . ?
Sc1 Pt1 Pt2 147.710(12) . . ?
B1 Pt1 Sc2 67.98(5) . . ?
B1 Pt1 Sc2 147.0(2) 30_655 . ?
B1 Pt1 Sc2 67.31(15) 29_666 . ?
Pt1 Pt1 Sc2 115.297(5) 26_556 . ?
Sc1 Pt1 Sc2 104.868(6) . . ?
Pt2 Pt1 Sc2 66.311(5) . . ?
B1 Pt1 Sc2 67.98(5) . 15_655 ?
B1 Pt1 Sc2 67.31(15) 30_655 15_655 ?
B1 Pt1 Sc2 147.0(2) 29_666 15_655 ?
Pt1 Pt1 Sc2 115.297(5) 26_556 15_655 ?
Sc1 Pt1 Sc2 104.868(6) . 15_655 ?
Pt2 Pt1 Sc2 66.311(5) . 15_655 ?
Sc2 Pt1 Sc2 128.964(9) . 15_655 ?
B1 Pt1 Pt1 50.26(18) . 10_656 ?
B1 Pt1 Pt1 151.6(2) 30_655 10_656 ?
B1 Pt1 Pt1 105.1(2) 29_666 10_656 ?
Pt1 Pt1 Pt1 110.979(7) 26_556 10_656 ?
Sc1 Pt1 Pt1 57.622(2) . 10_656 ?
Pt2 Pt1 Pt1 94.193(11) . 10_656 ?
Sc2 Pt1 Pt1 58.640(4) . 10_656 ?
Sc2 Pt1 Pt1 107.667(13) 15_655 10_656 ?
B1 Pt1 Pt1 50.26(18) . 33_666 ?
B1 Pt1 Pt1 105.1(2) 30_655 33_666 ?
B1 Pt1 Pt1 151.6(2) 29_666 33_666 ?
Pt1 Pt1 Pt1 110.979(7) 26_556 33_666 ?
Sc1 Pt1 Pt1 57.622(2) . 33_666 ?
Pt2 Pt1 Pt1 94.193(11) . 33_666 ?
Sc2 Pt1 Pt1 107.667(13) . 33_666 ?
Sc2 Pt1 Pt1 58.640(4) 15_655 33_666 ?
Pt1 Pt1 Pt1 54.321(13) 10_656 33_666 ?
B1 Pt1 Pt1 106.70(12) . 30_655 ?
B1 Pt1 Pt1 48.5(2) 30_655 30_655 ?
B1 Pt1 Pt1 116.30(13) 29_666 30_655 ?
Pt1 Pt1 Pt1 62.839(6) 26_556 30_655 ?
Sc1 Pt1 Pt1 57.622(2) . 30_655 ?
Pt2 Pt1 Pt1 124.883(3) . 30_655 ?
Sc2 Pt1 Pt1 161.749(9) . 30_655 ?
Sc2 Pt1 Pt1 58.640(4) 15_655 30_655 ?
Pt1 Pt1 Pt1 104.101(9) 10_656 30_655 ?
Pt1 Pt1 Pt1 60 33_666 30_655 ?
B1 Pt1 Pt1 106.70(12) . 29_666 ?
B1 Pt1 Pt1 116.30(13) 30_655 29_666 ?
B1 Pt1 Pt1 48.5(2) 29_666 29_666 ?
Pt1 Pt1 Pt1 62.839(6) 26_556 29_666 ?
Sc1 Pt1 Pt1 57.622(2) . 29_666 ?
Pt2 Pt1 Pt1 124.883(3) . 29_666 ?
Sc2 Pt1 Pt1 58.640(4) . 29_666 ?
Sc2 Pt1 Pt1 161.749(9) 15_655 29_666 ?
Pt1 Pt1 Pt1 60.0000(10) 10_656 29_666 ?
Pt1 Pt1 Pt1 104.101(9) 33_666 29_666 ?
Pt1 Pt1 Pt1 109.079(2) 30_655 29_666 ?
B1 Pt2 B1 100.8(3) 21_554 46_554 ?
B1 Pt2 B1 126.8(2) 21_554 . ?
B1 Pt2 B1 126.8(2) 46_554 . ?
B1 Pt2 Pt2 96.3(2) 21_554 26 ?
B1 Pt2 Pt2 96.3(2) 46_554 26 ?
B1 Pt2 Pt2 100.0(2) . 26 ?
B1 Pt2 Pt2 51.11(14) 21_554 2_765 ?
B1 Pt2 Pt2 51.11(14) 46_554 2_765 ?
B1 Pt2 Pt2 170.0(2) . 2_765 ?
Pt2 Pt2 Pt2 90 26 2_765 ?
B1 Pt2 Pt1 101.7(2) 21_554 . ?
B1 Pt2 Pt1 101.7(2) 46_554 . ?
B1 Pt2 Pt1 51.6(2) . . ?
Pt2 Pt2 Pt1 151.559(8) 26 . ?
Pt2 Pt2 Pt1 118.442(8) 2_765 . ?
B1 Pt2 Pt1 137.19(16) 21_554 17_544 ?
B1 Pt2 Pt1 49.23(19) 46_554 17_544 ?
B1 Pt2 Pt1 95.03(10) . 17_544 ?
Pt2 Pt2 Pt1 64.143(5) 26 17_544 ?
Pt2 Pt2 Pt1 89.300(7) 2_765 17_544 ?
Pt1 Pt2 Pt1 112.911(7) . 17_544 ?
B1 Pt2 Pt1 49.23(19) 21_554 18_565 ?
B1 Pt2 Pt1 137.19(16) 46_554 18_565 ?
B1 Pt2 Pt1 95.03(10) . 18_565 ?
Pt2 Pt2 Pt1 64.143(5) 26 18_565 ?
Pt2 Pt2 Pt1 89.299(7) 2_765 18_565 ?
Pt1 Pt2 Pt1 112.911(7) . 18_565 ?
Pt1 Pt2 Pt1 128.265(10) 17_544 18_565 ?
B1 Pt2 Sc2 63.55(15) 21_554 15_655 ?
B1 Pt2 Sc2 146.7(2) 46_554 15_655 ?
B1 Pt2 Sc2 63.51(8) . 15_655 ?
Pt2 Pt2 Sc2 113.828(5) 26 15_655 ?
Pt2 Pt2 Sc2 112.437(5) 2_765 15_655 ?
Pt1 Pt2 Sc2 57.520(4) . 15_655 ?
Pt1 Pt2 Sc2 158.263(11) 17_544 15_655 ?
Pt1 Pt2 Sc2 55.446(3) 18_565 15_655 ?
B1 Pt2 Sc2 146.7(2) 21_554 . ?
B1 Pt2 Sc2 63.55(15) 46_554 . ?
B1 Pt2 Sc2 63.51(8) . . ?
Pt2 Pt2 Sc2 113.828(5) 26 . ?
Pt2 Pt2 Sc2 112.437(5) 2_765 . ?
Pt1 Pt2 Sc2 57.520(4) . . ?
Pt1 Pt2 Sc2 55.446(3) 17_544 . ?
Pt1 Pt2 Sc2 158.263(11) 18_565 . ?
Sc2 Pt2 Sc2 112.473(8) 15_655 . ?
B1 Pt2 Pt2 152.4(2) 21_554 17_544 ?
B1 Pt2 Pt2 101.16(17) 46_554 17_544 ?
B1 Pt2 Pt2 45.66(17) . 17_544 ?
Pt2 Pt2 Pt2 64.729(7) 26 17_544 ?
Pt2 Pt2 Pt2 141.706(8) 2_765 17_544 ?
Pt1 Pt2 Pt2 90.091(10) . 17_544 ?
Pt1 Pt2 Pt2 54.495(7) 17_544 17_544 ?
Pt1 Pt2 Pt2 103.156(11) 18_565 17_544 ?
Sc2 Pt2 Pt2 104.261(12) 15_655 17_544 ?
Sc2 Pt2 Pt2 60 . 17_544 ?
B1 Pt2 Pt2 45.8(2) 21_554 21_554 ?
B1 Pt2 Pt2 87.7(2) 46_554 21_554 ?
B1 Pt2 Pt2 107.8(2) . 21_554 ?
Pt2 Pt2 Pt2 141.706(8) 26 21_554 ?
Pt2 Pt2 Pt2 63.308(7) 2_765 21_554 ?
Pt1 Pt2 Pt2 61.564(9) . 21_554 ?
Pt1 Pt2 Pt2 136.130(11) 17_544 21_554 ?
Pt1 Pt2 Pt2 87.287(6) 18_565 21_554 ?
Sc2 Pt2 Pt2 60 15_655 21_554 ?
Sc2 Pt2 Pt2 102.079(12) . 21_554 ?
Pt2 Pt2 Pt2 151.565(14) 17_544 21_554 ?
Pt1 Sc1 Pt1 180 34_565 10_656 ?
Pt1 Sc1 Pt1 64.755(3) 34_565 30_655 ?
Pt1 Sc1 Pt1 115.245(3) 10_656 30_655 ?
Pt1 Sc1 Pt1 115.245(3) 34_565 2_665 ?
Pt1 Sc1 Pt1 64.755(3) 10_656 2_665 ?
Pt1 Sc1 Pt1 115.245(3) 30_655 2_665 ?
Pt1 Sc1 Pt1 64.755(3) 34_565 26_556 ?
Pt1 Sc1 Pt1 115.245(3) 10_656 26_556 ?
Pt1 Sc1 Pt1 64.755(3) 30_655 26_556 ?
Pt1 Sc1 Pt1 180 2_665 26_556 ?
Pt1 Sc1 Pt1 115.245(3) 34_565 6_566 ?
Pt1 Sc1 Pt1 64.755(3) 10_656 6_566 ?
Pt1 Sc1 Pt1 180 30_655 6_566 ?
Pt1 Sc1 Pt1 64.755(3) 2_665 6_566 ?
Pt1 Sc1 Pt1 115.245(3) 26_556 6_566 ?
Pt1 Sc1 Pt1 64.755(3) 34_565 25_666 ?
Pt1 Sc1 Pt1 115.245(3) 10_656 25_666 ?
Pt1 Sc1 Pt1 115.245(3) 30_655 25_666 ?
Pt1 Sc1 Pt1 58.536(11) 2_665 25_666 ?
Pt1 Sc1 Pt1 121.464(11) 26_556 25_666 ?
Pt1 Sc1 Pt1 64.755(3) 6_566 25_666 ?
Pt1 Sc1 Pt1 115.245(3) 34_565 29_666 ?
Pt1 Sc1 Pt1 64.755(3) 10_656 29_666 ?
Pt1 Sc1 Pt1 121.464(11) 30_655 29_666 ?
Pt1 Sc1 Pt1 115.245(3) 2_665 29_666 ?
Pt1 Sc1 Pt1 64.755(3) 26_556 29_666 ?
Pt1 Sc1 Pt1 58.536(11) 6_566 29_666 ?
Pt1 Sc1 Pt1 115.245(3) 25_666 29_666 ?
Pt1 Sc1 Pt1 64.755(3) 34_565 5 ?
Pt1 Sc1 Pt1 115.245(3) 10_656 5 ?
Pt1 Sc1 Pt1 58.536(11) 30_655 5 ?
Pt1 Sc1 Pt1 64.755(3) 2_665 5 ?
Pt1 Sc1 Pt1 115.245(3) 26_556 5 ?
Pt1 Sc1 Pt1 121.464(11) 6_566 5 ?
Pt1 Sc1 Pt1 64.755(3) 25_666 5 ?
Pt1 Sc1 Pt1 180 29_666 5 ?
Pt1 Sc1 Pt1 58.536(11) 34_565 9 ?
Pt1 Sc1 Pt1 121.464(11) 10_656 9 ?
Pt1 Sc1 Pt1 115.245(3) 30_655 9 ?
Pt1 Sc1 Pt1 115.245(3) 2_665 9 ?
Pt1 Sc1 Pt1 64.755(3) 26_556 9 ?
Pt1 Sc1 Pt1 64.755(3) 6_566 9 ?
Pt1 Sc1 Pt1 64.755(3) 25_666 9 ?
Pt1 Sc1 Pt1 64.755(3) 29_666 9 ?
Pt1 Sc1 Pt1 115.245(3) 5 9 ?
Pt1 Sc1 Pt1 121.464(11) 34_565 33_666 ?
Pt1 Sc1 Pt1 58.536(11) 10_656 33_666 ?
Pt1 Sc1 Pt1 64.755(3) 30_655 33_666 ?
Pt1 Sc1 Pt1 64.755(3) 2_665 33_666 ?
Pt1 Sc1 Pt1 115.245(3) 26_556 33_666 ?
Pt1 Sc1 Pt1 115.245(3) 6_566 33_666 ?
Pt1 Sc1 Pt1 115.245(3) 25_666 33_666 ?
Pt1 Sc1 Pt1 115.245(3) 29_666 33_666 ?
Pt1 Sc1 Pt1 64.755(3) 5 33_666 ?
Pt1 Sc1 Pt1 180 9 33_666 ?
Pt1 Sc1 Pt1 115.245(3) 34_565 . ?
Pt1 Sc1 Pt1 64.755(3) 10_656 . ?
Pt1 Sc1 Pt1 64.755(3) 30_655 . ?
Pt1 Sc1 Pt1 121.464(11) 2_665 . ?
Pt1 Sc1 Pt1 58.536(11) 26_556 . ?
Pt1 Sc1 Pt1 115.245(3) 6_566 . ?
Pt1 Sc1 Pt1 180 25_666 . ?
Pt1 Sc1 Pt1 64.755(3) 29_666 . ?
Pt1 Sc1 Pt1 115.245(3) 5 . ?
Pt1 Sc1 Pt1 115.245(3) 9 . ?
Pt1 Sc1 Pt1 64.755(3) 33_666 . ?
Pt1 Sc2 Pt1 180 . 37_655 ?
Pt1 Sc2 Pt1 62.721(9) . 29_666 ?
Pt1 Sc2 Pt1 117.279(9) 37_655 29_666 ?
Pt1 Sc2 Pt1 117.279(9) . 17_544 ?
Pt1 Sc2 Pt1 62.721(9) 37_655 17_544 ?
Pt1 Sc2 Pt1 180 29_666 17_544 ?
Pt1 Sc2 Pt1 117.279(9) . 46_554 ?
Pt1 Sc2 Pt1 62.721(9) 37_655 46_554 ?
Pt1 Sc2 Pt1 117.279(9) 29_666 46_554 ?
Pt1 Sc2 Pt1 62.721(9) 17_544 46_554 ?
Pt1 Sc2 Pt1 62.721(9) . 10_656 ?
Pt1 Sc2 Pt1 117.279(9) 37_655 10_656 ?
Pt1 Sc2 Pt1 62.721(9) 29_666 10_656 ?
Pt1 Sc2 Pt1 117.279(9) 17_544 10_656 ?
Pt1 Sc2 Pt1 180 46_554 10_656 ?
Pt1 Sc2 B1 47.38(17) . 29_666 ?
Pt1 Sc2 B1 132.62(17) 37_655 29_666 ?
Pt1 Sc2 B1 46.10(16) 29_666 29_666 ?
Pt1 Sc2 B1 133.90(16) 17_544 29_666 ?
Pt1 Sc2 B1 85.84(17) 46_554 29_666 ?
Pt1 Sc2 B1 94.16(17) 10_656 29_666 ?
Pt1 Sc2 B1 132.62(17) . 17_544 ?
Pt1 Sc2 B1 47.38(17) 37_655 17_544 ?
Pt1 Sc2 B1 133.90(16) 29_666 17_544 ?
Pt1 Sc2 B1 46.10(16) 17_544 17_544 ?
Pt1 Sc2 B1 94.16(17) 46_554 17_544 ?
Pt1 Sc2 B1 85.84(17) 10_656 17_544 ?
B1 Sc2 B1 180 29_666 17_544 ?
Pt1 Sc2 B1 85.84(17) . 46_554 ?
Pt1 Sc2 B1 94.16(17) 37_655 46_554 ?
Pt1 Sc2 B1 132.62(17) 29_666 46_554 ?
Pt1 Sc2 B1 47.38(17) 17_544 46_554 ?
Pt1 Sc2 B1 46.10(16) 46_554 46_554 ?
Pt1 Sc2 B1 133.90(16) 10_656 46_554 ?
B1 Sc2 B1 86.5(2) 29_666 46_554 ?
B1 Sc2 B1 93.5(2) 17_544 46_554 ?
Pt1 Sc2 B1 94.16(17) . 10_656 ?
Pt1 Sc2 B1 85.84(17) 37_655 10_656 ?
Pt1 Sc2 B1 47.38(17) 29_666 10_656 ?
Pt1 Sc2 B1 132.62(17) 17_544 10_656 ?
Pt1 Sc2 B1 133.90(16) 46_554 10_656 ?
Pt1 Sc2 B1 46.10(16) 10_656 10_656 ?
B1 Sc2 B1 93.5(2) 29_666 10_656 ?
B1 Sc2 B1 86.5(2) 17_544 10_656 ?
B1 Sc2 B1 180 46_554 10_656 ?
Pt1 Sc2 B1 133.90(16) . 37_655 ?
Pt1 Sc2 B1 46.10(16) 37_655 37_655 ?
Pt1 Sc2 B1 85.84(17) 29_666 37_655 ?
Pt1 Sc2 B1 94.16(17) 17_544 37_655 ?
Pt1 Sc2 B1 47.38(17) 46_554 37_655 ?
Pt1 Sc2 B1 132.62(17) 10_656 37_655 ?
B1 Sc2 B1 86.5(2) 29_666 37_655 ?
B1 Sc2 B1 93.5(2) 17_544 37_655 ?
B1 Sc2 B1 93.5(2) 46_554 37_655 ?
B1 Sc2 B1 86.5(2) 10_656 37_655 ?
Pt1 Sc2 B1 46.10(16) . . ?
Pt1 Sc2 B1 133.90(16) 37_655 . ?
Pt1 Sc2 B1 94.16(17) 29_666 . ?
Pt1 Sc2 B1 85.84(17) 17_544 . ?
Pt1 Sc2 B1 132.62(17) 46_554 . ?
Pt1 Sc2 B1 47.38(17) 10_656 . ?
B1 Sc2 B1 93.5(2) 29_666 . ?
B1 Sc2 B1 86.5(2) 17_544 . ?
B1 Sc2 B1 86.5(2) 46_554 . ?
B1 Sc2 B1 93.5(2) 10_656 . ?
B1 Sc2 B1 180 37_655 . ?
Pt2 B1 Pt2 77.8(3) 17_544 18_565 ?
Pt2 B1 Pt2 88.6(3) 17_544 . ?
Pt2 B1 Pt2 88.6(3) 18_565 . ?
Pt2 B1 Pt1 139.02(19) 17_544 . ?
Pt2 B1 Pt1 139.02(19) 18_565 . ?
Pt2 B1 Pt1 77.8(3) . . ?
Pt2 B1 Pt1 84.12(17) 17_544 10_656 ?
Pt2 B1 Pt1 129.4(4) 18_565 10_656 ?
Pt2 B1 Pt1 138.2(2) . 10_656 ?
Pt1 B1 Pt1 81.2(3) . 10_656 ?
Pt2 B1 Pt1 129.4(4) 17_544 33_666 ?
Pt2 B1 Pt1 84.12(17) 18_565 33_666 ?
Pt2 B1 Pt1 138.2(2) . 33_666 ?
Pt1 B1 Pt1 81.2(3) . 33_666 ?
Pt1 B1 Pt1 71.8(3) 10_656 33_666 ?
Pt2 B1 Sc2 145.7(3) 17_544 15_655 ?
Pt2 B1 Sc2 73.17(6) 18_565 15_655 ?
Pt2 B1 Sc2 73.11(18) . 15_655 ?
Pt1 B1 Sc2 65.92(16) . 15_655 ?
Pt1 B1 Sc2 128.7(3) 10_656 15_655 ?
Pt1 B1 Sc2 65.31(9) 33_666 15_655 ?
Pt2 B1 Sc2 73.17(6) 17_544 . ?
Pt2 B1 Sc2 145.7(3) 18_565 . ?
Pt2 B1 Sc2 73.11(18) . . ?
Pt1 B1 Sc2 65.92(16) . . ?
Pt1 B1 Sc2 65.31(9) 10_656 . ?
Pt1 B1 Sc2 128.7(3) 33_666 . ?
Sc2 B1 Sc2 125.4(3) 15_655 . ?

loop_
_geom_bond_atom_site_label_1
_geom_bond_atom_site_label_2
_geom_bond_distance
_geom_bond_site_symmetry_2
_geom_bond_publ_flag
Pt1 B1 2.231(9) . ?
Pt1 B1 2.289(7) 30_655 ?
Pt1 B1 2.289(7) 29_666 ?
Pt1 Pt1 2.6862(5) 26_556 ?
Pt1 Sc1 2.7472(3) . ?
Pt1 Pt2 2.7836(4) . ?
Pt1 Sc2 2.8268(2) . ?
Pt1 Sc2 2.8268(2) 15_655 ?
Pt1 Pt1 2.9423(4) 10_656 ?
Pt1 Pt1 2.9423(4) 33_666 ?
Pt1 Pt1 2.9423(4) 30_655 ?
Pt1 Pt1 2.9423(4) 29_666 ?
Pt2 B1 2.198(7) 21_554 ?
Pt2 B1 2.198(7) 46_554 ?
Pt2 B1 2.202(9) . ?
Pt2 Pt2 2.6227(6) 26 ?
Pt2 Pt2 2.7597(6) 2_765 ?
Pt2 Sc2 3.0686(2) 15_655 ?
Pt2 Sc2 3.0686(2) . ?
Pt2 Pt2 3.0718(2) 17_544 ?
Pt2 Pt2 3.0718(2) 21_554 ?
Sc2 B1 2.870(4) 29_666 ?
Sc2 B1 2.870(4) 17_544 ?
Sc2 B1 2.870(4) 46_554 ?
Sc2 B1 2.870(4) 10_656 ?
Sc2 B1 2.870(4) 37_655 ?
Sc2 B1 2.870(4) . ?
